data_4101057
loop_
_publ_author_name
'Patrick Gamez'

_publ_section_title
;
The Square-planar [CuII(pyrimol)Cl] complex acts as an efficient cytotoxic DNA
;
_journal_name_full 'Journal of the American Chemical Society'
_journal_paper_doi 10.1021/ja056970+
_journal_year 2006
_chemical_formula_sum 'C13 H13 Cl Cu N2 O2'
_chemical_formula_weight 328.24
_space_group_IT_number 2
_symmetry_cell_setting triclinic
_symmetry_space_group_name_Hall '-P 1'
_symmetry_space_group_name_H-M 'P -1'
_cell_angle_alpha 99.6180(10)
_cell_angle_beta 101.2460(10)
_cell_angle_gamma 109.9820(10)
_cell_formula_units_Z 2
_cell_length_a 6.77100(10)
_cell_length_b 8.8023(2)
_cell_length_c 12.3546(2)
_cell_measurement_temperature 293(2)
_cell_volume 656.54(2)
_diffrn_ambient_temperature 293(2)
_exptl_crystal_density_diffrn 1.660
_cod_database_code 4101057

loop_
_symmetry_equiv_pos_as_xyz
'x, y, z'
'-x, -y, -z'

loop_
_atom_site_label
_atom_site_type_symbol
_atom_site_fract_x
_atom_site_fract_y
_atom_site_fract_z
_atom_site_U_iso_or_equiv
_atom_site_adp_type
_atom_site_occupancy
_atom_site_symmetry_multiplicity
_atom_site_calc_flag
_atom_site_refinement_flags
_atom_site_disorder_assembly
_atom_site_disorder_group
Cu Cu 0.65385(3) 0.05514(2) 0.328510(17) 0.03224(9) Uani 1 1 d . . .
Cl Cl 0.64295(10) 0.21461(7) 0.20922(5) 0.05423(15) Uani 1 1 d . . .
O1 O 0.8140(2) 0.23582(15) 0.46487(11) 0.0379(3) Uani 1 1 d . . .
O2 O 0.7706(3) 0.5436(2) 0.54410(17) 0.0525(4) Uani 1 1 d . . .
H21 H 0.765(5) 0.454(4) 0.508(3) 0.064(8) Uiso 1 1 d . . .
H22 H 0.895(6) 0.604(5) 0.560(3) 0.087(11) Uiso 1 1 d . . .
N1 N 0.4980(2) -0.17369(18) 0.21753(12) 0.0324(3) Uani 1 1 d . . .
N2 N 0.6685(2) -0.08512(17) 0.43473(12) 0.0278(3) Uani 1 1 d . . .
C1 C 0.5849(3) -0.2435(2) 0.39342(15) 0.0310(3) Uani 1 1 d . . .
H1 H 0.595(3) -0.323(3) 0.4330(17) 0.028(5) Uiso 1 1 d . . .
C11 C 0.4829(3) -0.2989(2) 0.27019(14) 0.0310(3) Uani 1 1 d . . .
C12 C 0.3827(4) -0.4653(2) 0.21132(17) 0.0441(4) Uani 1 1 d . . .
H12 H 0.3744 -0.5493 0.2491 0.053 Uiso 1 1 calc R . .
C13 C 0.2948(4) -0.5036(3) 0.09419(19) 0.0581(6) Uani 1 1 d . . .
H13 H 0.2263 -0.6145 0.0522 0.070 Uiso 1 1 calc R . .
C14 C 0.3094(4) -0.3776(3) 0.04061(18) 0.0547(6) Uani 1 1 d . . .
H14 H 0.2506 -0.4021 -0.0378 0.066 Uiso 1 1 calc R . .
C15 C 0.4127(3) -0.2131(3) 0.10462(16) 0.0426(4) Uani 1 1 d . . .
H15 H 0.4230 -0.1277 0.0680 0.051 Uiso 1 1 calc R . .
C21 C 0.7800(3) 0.0068(2) 0.54746(14) 0.0290(3) Uani 1 1 d . . .
C22 C 0.8572(3) 0.1802(2) 0.55680(15) 0.0310(3) Uani 1 1 d . . .
C23 C 0.9788(3) 0.2877(2) 0.66502(16) 0.0372(4) Uani 1 1 d . . .
H23 H 1.0352 0.4029 0.6745 0.045 Uiso 1 1 calc R . .
C24 C 1.0138(3) 0.2214(2) 0.75685(16) 0.0397(4) Uani 1 1 d . . .
H24 H 1.0946 0.2943 0.8278 0.048 Uiso 1 1 calc R . .
C25 C 0.9331(3) 0.0487(2) 0.74839(16) 0.0378(4) Uani 1 1 d . . .
C26 C 0.8155(3) -0.0582(2) 0.64123(16) 0.0344(4) Uani 1 1 d . . .
H26 H 0.7607 -0.1733 0.6322 0.041 Uiso 1 1 calc R . .
C27 C 0.9672(4) -0.0166(3) 0.85241(18) 0.0527(5) Uani 1 1 d . . .
H27A H 0.8339 -0.0521 0.8747 0.079 Uiso 1 1 calc R . .
H27B H 1.0801 0.0703 0.9136 0.079 Uiso 1 1 calc R . .
H27C H 1.0094 -0.1095 0.8354 0.079 Uiso 1 1 calc R . .

loop_
_atom_site_aniso_label
_atom_site_aniso_U_11
_atom_site_aniso_U_22
_atom_site_aniso_U_33
_atom_site_aniso_U_23
_atom_site_aniso_U_13
_atom_site_aniso_U_12
Cu 0.03962(14) 0.02348(13) 0.03154(14) 0.01035(9) 0.00662(9) 0.00980(9)
Cl 0.0760(4) 0.0397(3) 0.0484(3) 0.0255(2) 0.0120(2) 0.0202(2)
O1 0.0477(7) 0.0234(6) 0.0372(7) 0.0096(5) 0.0055(5) 0.0096(5)
O2 0.0504(9) 0.0366(8) 0.0773(12) 0.0213(8) 0.0237(8) 0.0182(7)
N1 0.0357(7) 0.0277(7) 0.0316(7) 0.0088(5) 0.0072(6) 0.0103(6)
N2 0.0292(6) 0.0244(6) 0.0295(7) 0.0075(5) 0.0080(5) 0.0097(5)
C1 0.0340(8) 0.0248(7) 0.0340(8) 0.0107(6) 0.0088(6) 0.0098(6)
C11 0.0343(8) 0.0262(8) 0.0312(8) 0.0079(6) 0.0087(6) 0.0101(6)
C12 0.0584(12) 0.0270(8) 0.0386(10) 0.0060(7) 0.0089(8) 0.0100(8)
C13 0.0819(16) 0.0341(10) 0.0386(11) -0.0016(8) 0.0064(10) 0.0093(10)
C14 0.0719(15) 0.0459(12) 0.0317(10) 0.0049(8) 0.0044(9) 0.0128(10)
C15 0.0508(11) 0.0401(10) 0.0332(9) 0.0127(8) 0.0065(8) 0.0145(8)
C21 0.0308(7) 0.0265(7) 0.0302(8) 0.0074(6) 0.0095(6) 0.0109(6)
C22 0.0321(8) 0.0267(8) 0.0346(8) 0.0083(6) 0.0101(6) 0.0113(6)
C23 0.0393(9) 0.0278(8) 0.0387(9) 0.0028(7) 0.0085(7) 0.0098(7)
C24 0.0404(9) 0.0418(10) 0.0299(8) 0.0001(7) 0.0066(7) 0.0131(8)
C25 0.0415(9) 0.0440(10) 0.0303(8) 0.0103(7) 0.0113(7) 0.0183(8)
C26 0.0408(9) 0.0315(8) 0.0337(8) 0.0115(7) 0.0122(7) 0.0146(7)
C27 0.0632(13) 0.0623(14) 0.0335(10) 0.0179(9) 0.0108(9) 0.0241(11)

loop_
_geom_bond_atom_site_label_1
_geom_bond_atom_site_label_2
_geom_bond_distance
_geom_bond_site_symmetry_2
_geom_bond_publ_flag
Cu O1 1.9383(13) . ?
Cu N2 1.9573(14) . ?
Cu N1 2.0275(14) . ?
Cu Cl 2.2062(5) . ?
O1 C22 1.330(2) . ?
O2 H21 0.82(3) . ?
O2 H22 0.79(4) . ?
N1 C15 1.337(2) . ?
N1 C11 1.355(2) . ?
N2 C1 1.278(2) . ?
N2 C21 1.400(2) . ?
C1 C11 1.464(2) . ?
C1 H1 0.93(2) . ?
C11 C12 1.381(2) . ?
C12 C13 1.388(3) . ?
C12 H12 0.9300 . ?
C13 C14 1.369(3) . ?
C13 H13 0.9300 . ?
C14 C15 1.386(3) . ?
C14 H14 0.9300 . ?
C15 H15 0.9300 . ?
C21 C26 1.391(2) . ?
C21 C22 1.410(2) . ?
C22 C23 1.406(2) . ?
C23 C24 1.376(3) . ?
C23 H23 0.9300 . ?
C24 C25 1.406(3) . ?
C24 H24 0.9300 . ?
C25 C26 1.390(3) . ?
C25 C27 1.502(3) . ?
C26 H26 0.9300 . ?
C27 H27A 0.9600 . ?
C27 H27B 0.9600 . ?
C27 H27C 0.9600 . ?
